data_4072382
loop_
_publ_author_name
'Normand, Adrien T.'
'Stasch, Andreas'
'Ooi, Li-Ling'
'Cavell, Kingsley J.'

_publ_section_title
;
 Design of Cationic Mixed Phosphine/N-Heterocyclic Carbene Palladium(II)
 \p-Allyl Complexes as Monoligated Phosphine Pd(0) Precatalysts:
 Synthesis, Structural Studies, Catalysis, and Reactivity
;
_journal_issue 24
_journal_name_full Organometallics
_journal_page_first 6507
_journal_paper_doi 10.1021/om8008052
_journal_volume 27
_journal_year 2008
_chemical_formula_sum 'C23 H41 B F4 N P Pd'
_chemical_formula_weight 555.75
_chemical_name_systematic
; 
 ? 
;
_space_group_IT_number 114
_symmetry_cell_setting tetragonal
_symmetry_space_group_name_Hall 'P -4 2n'
_symmetry_space_group_name_H-M 'P -4 21 c'
_atom_sites_solution_hydrogens geom
_atom_sites_solution_primary direct
_atom_sites_solution_secondary difmap
_audit_creation_method SHELXL-97
_cell_angle_alpha 90.00
_cell_angle_beta 90.00
_cell_angle_gamma 90.00
_cell_formula_units_Z 8
_cell_length_a 23.531(3)
_cell_length_b 23.531(3)
_cell_length_c 9.3592(19)
_cell_measurement_temperature 150(2)
_cell_volume 5182.3(14)
_computing_structure_refinement 'SHELXL-97 (Sheldrick, 1997)'
_computing_structure_solution 'SHELXS-97 (Sheldrick, 1990)'
_diffrn_ambient_temperature 150(2)
_diffrn_measured_fraction_theta_full 0.996
_diffrn_measured_fraction_theta_max 0.996
_diffrn_measurement_device_type 'Nonius Kappa CCD'
_diffrn_radiation_monochromator graphite
_diffrn_radiation_source 'fine-focus sealed tube'
_diffrn_radiation_type MoK\a
_diffrn_radiation_wavelength 0.71073
_diffrn_reflns_av_R_equivalents 0.0213
_diffrn_reflns_av_sigmaI/netI 0.0306
_diffrn_reflns_limit_h_max 30
_diffrn_reflns_limit_h_min -29
_diffrn_reflns_limit_k_max 21
_diffrn_reflns_limit_k_min -21
_diffrn_reflns_limit_l_max 11
_diffrn_reflns_limit_l_min -11
_diffrn_reflns_number 11005
_diffrn_reflns_theta_full 27.00
_diffrn_reflns_theta_max 27.00
_diffrn_reflns_theta_min 2.91
_exptl_absorpt_coefficient_mu 0.817
_exptl_absorpt_correction_T_max 0.776
_exptl_absorpt_correction_T_min 0.644
_exptl_absorpt_correction_type multi-scan
_exptl_absorpt_process_details 'Sortav (Blessing, 1995)'
_exptl_crystal_colour colourless
_exptl_crystal_density_diffrn 1.425
_exptl_crystal_density_method 'not measured'
_exptl_crystal_description block
_exptl_crystal_F_000 2304
_exptl_crystal_size_max 0.50
_exptl_crystal_size_mid 0.40
_exptl_crystal_size_min 0.28
_refine_diff_density_max 0.449
_refine_diff_density_min -0.353
_refine_diff_density_rms 0.047
_refine_ls_abs_structure_details 'Flack H D (1983), Acta Cryst. A39, 876-881'
_refine_ls_abs_structure_Flack 0.383(18)
_refine_ls_extinction_method none
_refine_ls_goodness_of_fit_ref 1.022
_refine_ls_hydrogen_treatment constr
_refine_ls_matrix_type full
_refine_ls_number_parameters 310
_refine_ls_number_reflns 5631
_refine_ls_number_restraints 19
_refine_ls_restrained_S_all 1.026
_refine_ls_R_factor_all 0.0250
_refine_ls_R_factor_gt 0.0224
_refine_ls_shift/su_max 0.002
_refine_ls_shift/su_mean 0.000
_refine_ls_structure_factor_coef Fsqd
_refine_ls_weighting_details 'calc w=1/[\s^2^(Fo^2^)+(0.0162P)^2^+2.6185P] where P=(Fo^2^+2Fc^2^)/3'
_refine_ls_weighting_scheme calc
_refine_ls_wR_factor_gt 0.0489
_refine_ls_wR_factor_ref 0.0499
_reflns_number_gt 5367
_reflns_number_total 5631
_reflns_threshold_expression >2sigma(I)
_cod_data_source_file om8008052_si_010.cif
_cod_data_source_block asKJC35
_cod_depositor_comments
;
The following automatic conversions were performed:

'_exptl_absorpt_correction_type' value 'multi scan' changed to
'multi-scan' according to
/home/saulius/struct/CIF-dictionaries/cif_core.dic dictionary named
'cif_core.dic' version 2.4.1 from 2010-06-29.

Automatic conversion script
Id: cif_fix_values 1715 2011-07-08 13:25:40Z adriana 
;
_cod_original_cell_volume 5182.3(15)
_cod_original_sg_symbol_H-M P-421c
_cod_database_code 4072382

loop_
_symmetry_equiv_pos_as_xyz
'x, y, z'
'y, -x, -z'
'-x, -y, z'
'-y, x, -z'
'x+1/2, -y+1/2, -z+1/2'
'-x+1/2, y+1/2, -z+1/2'
'-y+1/2, -x+1/2, z+1/2'
'y+1/2, x+1/2, z+1/2'

loop_
_atom_site_label
_atom_site_type_symbol
_atom_site_fract_x
_atom_site_fract_y
_atom_site_fract_z
_atom_site_U_iso_or_equiv
_atom_site_adp_type
_atom_site_occupancy
_atom_site_symmetry_multiplicity
_atom_site_calc_flag
_atom_site_refinement_flags
_atom_site_disorder_assembly
_atom_site_disorder_group
Pd1 Pd 0.322670(7) 0.469566(7) 0.103587(19) 0.01908(5) Uani 1 1 d . . .
P1 P 0.23211(2) 0.48269(2) 0.19313(6) 0.01733(11) Uani 1 1 d . . .
F1 F 0.38558(9) 0.55527(9) 0.73100(19) 0.0620(5) Uani 1 1 d D A .
N1 N 0.36542(8) 0.52019(9) 0.2514(2) 0.0257(4) Uani 1 1 d . . .
C1 C 0.30094(11) 0.41797(12) -0.0715(3) 0.0357(6) Uani 1 1 d . . .
H1A H 0.2906 0.4560 -0.0940 0.043 Uiso 1 1 calc R . .
H1B H 0.2732 0.3887 -0.0749 0.043 Uiso 1 1 calc R . .
B1 B 0.32918(17) 0.57170(14) 0.7145(4) 0.0451(8) Uani 1 1 d D . .
F2 F 0.3035(3) 0.5991(8) 0.8252(16) 0.093(4) Uani 0.52(2) 1 d PD A 1
C2 C 0.35692(12) 0.40515(12) -0.0337(3) 0.0384(7) Uani 1 1 d . . .
H2 H 0.3670 0.3671 -0.0114 0.046 Uiso 1 1 calc R . .
F3 F 0.2928(5) 0.5271(5) 0.6785(9) 0.080(3) Uani 0.52(2) 1 d PD A 1
C3 C 0.39724(11) 0.44664(12) -0.0284(3) 0.0332(6) Uani 1 1 d . . .
H3A H 0.3874 0.4848 -0.0506 0.040 Uiso 1 1 calc R . .
H3B H 0.4352 0.4374 -0.0026 0.040 Uiso 1 1 calc R . .
F4 F 0.3243(3) 0.6070(6) 0.5917(16) 0.083(4) Uani 0.52(2) 1 d PD A 1
C4 C 0.39162(11) 0.54861(12) 0.3219(3) 0.0313(6) Uani 1 1 d . . .
C5 C 0.42665(14) 0.58574(14) 0.4106(3) 0.0525(8) Uani 1 1 d . . .
H5A H 0.4253 0.5727 0.5100 0.079 Uiso 1 1 calc R . .
H5B H 0.4122 0.6247 0.4050 0.079 Uiso 1 1 calc R . .
H5C H 0.4660 0.5847 0.3765 0.079 Uiso 1 1 calc R . .
C6 C 0.22741(9) 0.54939(9) 0.2960(2) 0.0205(4) Uani 1 1 d . . .
H6 H 0.2588 0.5472 0.3678 0.025 Uiso 1 1 calc R . .
C7 C 0.17320(10) 0.55955(10) 0.3835(3) 0.0300(5) Uani 1 1 d . . .
H7A H 0.1406 0.5649 0.3181 0.036 Uiso 1 1 calc R . .
H7B H 0.1654 0.5259 0.4438 0.036 Uiso 1 1 calc R . .
C8 C 0.17977(12) 0.61204(11) 0.4783(3) 0.0329(6) Uani 1 1 d . . .
H8A H 0.1440 0.6187 0.5312 0.039 Uiso 1 1 calc R . .
H8B H 0.2103 0.6053 0.5490 0.039 Uiso 1 1 calc R . .
C9 C 0.19410(11) 0.66452(10) 0.3896(4) 0.0369(6) Uani 1 1 d . . .
H9A H 0.1618 0.6737 0.3260 0.044 Uiso 1 1 calc R . .
H9B H 0.2004 0.6973 0.4539 0.044 Uiso 1 1 calc R . .
C10 C 0.24695(12) 0.65448(10) 0.3005(3) 0.0345(6) Uani 1 1 d . . .
H10A H 0.2800 0.6493 0.3646 0.041 Uiso 1 1 calc R . .
H10B H 0.2542 0.6883 0.2402 0.041 Uiso 1 1 calc R . .
C11 C 0.24079(11) 0.60206(9) 0.2048(3) 0.0266(5) Uani 1 1 d . . .
H11A H 0.2765 0.5958 0.1512 0.032 Uiso 1 1 calc R . .
H11B H 0.2098 0.6083 0.1350 0.032 Uiso 1 1 calc R . .
C12 C 0.21535(9) 0.42592(9) 0.3227(2) 0.0193(4) Uani 1 1 d . . .
H12 H 0.1779 0.4349 0.3678 0.023 Uiso 1 1 calc R . .
C13 C 0.26055(11) 0.42346(10) 0.4413(2) 0.0262(5) Uani 1 1 d . . .
H13A H 0.2983 0.4163 0.3982 0.031 Uiso 1 1 calc R . .
H13B H 0.2621 0.4605 0.4912 0.031 Uiso 1 1 calc R . .
C14 C 0.24712(12) 0.37670(11) 0.5489(3) 0.0299(6) Uani 1 1 d . . .
H14A H 0.2111 0.3859 0.5986 0.036 Uiso 1 1 calc R . .
H14B H 0.2777 0.3750 0.6214 0.036 Uiso 1 1 calc R . .
C15 C 0.24158(10) 0.31880(10) 0.4766(2) 0.0257(5) Uani 1 1 d . . .
H15A H 0.2787 0.3076 0.4353 0.031 Uiso 1 1 calc R . .
H15B H 0.2306 0.2899 0.5483 0.031 Uiso 1 1 calc R . .
C16 C 0.19698(10) 0.32120(10) 0.3591(2) 0.0247(5) Uani 1 1 d . . .
H16A H 0.1593 0.3288 0.4021 0.030 Uiso 1 1 calc R . .
H16B H 0.1952 0.2840 0.3101 0.030 Uiso 1 1 calc R . .
C17 C 0.21071(11) 0.36771(9) 0.2497(2) 0.0229(5) Uani 1 1 d . . .
H17A H 0.1805 0.3690 0.1763 0.028 Uiso 1 1 calc R . .
H17B H 0.2470 0.3587 0.2014 0.028 Uiso 1 1 calc R . .
C18 C 0.17559(10) 0.47724(9) 0.0561(2) 0.0197(4) Uani 1 1 d . . .
H18 H 0.1820 0.4394 0.0100 0.024 Uiso 1 1 calc R . .
C19 C 0.18154(11) 0.52044(10) -0.0664(2) 0.0274(5) Uani 1 1 d . . .
H19A H 0.1724 0.5590 -0.0310 0.033 Uiso 1 1 calc R . .
H19B H 0.2212 0.5207 -0.1015 0.033 Uiso 1 1 calc R . .
C20 C 0.14142(12) 0.50488(12) -0.1886(3) 0.0353(6) Uani 1 1 d . . .
H20A H 0.1445 0.5338 -0.2650 0.042 Uiso 1 1 calc R . .
H20B H 0.1529 0.4678 -0.2293 0.042 Uiso 1 1 calc R . .
C21 C 0.08018(11) 0.50141(11) -0.1383(3) 0.0313(6) Uani 1 1 d . . .
H21A H 0.0557 0.4890 -0.2185 0.038 Uiso 1 1 calc R . .
H21B H 0.0673 0.5395 -0.1075 0.038 Uiso 1 1 calc R . .
C22 C 0.07404(10) 0.45987(11) -0.0148(3) 0.0308(6) Uani 1 1 d . . .
H22A H 0.0827 0.4210 -0.0486 0.037 Uiso 1 1 calc R . .
H22B H 0.0343 0.4603 0.0198 0.037 Uiso 1 1 calc R . .
C23 C 0.11388(9) 0.47519(10) 0.1082(3) 0.0277(5) Uani 1 1 d . . .
H23A H 0.1102 0.4466 0.1852 0.033 Uiso 1 1 calc R . .
H23B H 0.1031 0.5127 0.1478 0.033 Uiso 1 1 calc R . .
F3A F 0.3053(7) 0.5311(6) 0.640(2) 0.107(4) Uani 0.48(2) 1 d PD A 2
F2A F 0.3128(4) 0.5724(5) 0.8573(7) 0.060(2) Uani 0.48(2) 1 d PD A 2
F4A F 0.3314(6) 0.6242(3) 0.6628(17) 0.082(3) Uani 0.48(2) 1 d PD A 2

loop_
_atom_site_aniso_label
_atom_site_aniso_U_11
_atom_site_aniso_U_22
_atom_site_aniso_U_33
_atom_site_aniso_U_23
_atom_site_aniso_U_13
_atom_site_aniso_U_12
Pd1 0.01864(8) 0.02090(8) 0.01771(7) -0.00013(7) 0.00249(7) 0.00050(6)
P1 0.0174(3) 0.0174(3) 0.0171(3) -0.0004(2) 0.0014(2) -0.0011(2)
F1 0.0704(14) 0.0690(13) 0.0467(11) 0.0100(9) -0.0051(10) 0.0142(11)
N1 0.0204(10) 0.0312(12) 0.0256(10) -0.0020(9) 0.0031(8) -0.0022(9)
C1 0.0365(15) 0.0362(15) 0.0345(15) -0.0199(11) 0.0029(11) -0.0006(12)
B1 0.057(2) 0.0364(18) 0.0416(18) -0.0035(15) 0.0020(17) -0.0058(17)
F2 0.054(3) 0.124(9) 0.100(7) -0.077(6) 0.003(4) 0.005(4)
C2 0.0458(17) 0.0360(16) 0.0333(14) -0.0120(12) 0.0096(13) 0.0114(13)
F3 0.128(6) 0.064(4) 0.049(3) -0.014(3) 0.009(4) -0.052(4)
C3 0.0235(13) 0.0449(16) 0.0311(14) -0.0056(12) 0.0124(10) 0.0091(12)
F4 0.045(3) 0.088(6) 0.116(7) 0.061(5) -0.014(4) 0.003(3)
C4 0.0293(13) 0.0380(15) 0.0266(13) 0.0038(11) 0.0047(11) -0.0049(12)
C5 0.0597(19) 0.064(2) 0.0342(16) -0.0071(16) -0.0003(15) -0.0314(16)
C6 0.0217(11) 0.0180(11) 0.0217(11) -0.0035(9) 0.0004(9) -0.0016(9)
C7 0.0299(12) 0.0230(11) 0.0371(13) -0.0081(11) 0.0088(12) -0.0025(10)
C8 0.0304(13) 0.0329(14) 0.0354(14) -0.0136(11) 0.0064(12) 0.0041(12)
C9 0.0420(15) 0.0246(12) 0.0442(15) -0.0144(13) -0.0032(14) 0.0008(10)
C10 0.0420(16) 0.0218(12) 0.0396(15) -0.0041(11) 0.0058(12) -0.0069(11)
C11 0.0319(13) 0.0204(12) 0.0276(12) -0.0011(10) 0.0013(11) -0.0020(10)
C12 0.0188(11) 0.0216(11) 0.0174(10) -0.0004(9) 0.0001(8) -0.0018(9)
C13 0.0340(14) 0.0237(12) 0.0210(11) 0.0023(9) -0.0046(9) -0.0069(11)
C14 0.0346(14) 0.0337(14) 0.0214(11) 0.0032(10) -0.0052(10) -0.0050(12)
C15 0.0294(13) 0.0251(12) 0.0226(11) 0.0067(10) -0.0008(9) -0.0003(11)
C16 0.0298(12) 0.0198(11) 0.0243(12) 0.0009(9) -0.0004(9) -0.0009(10)
C17 0.0317(13) 0.0169(11) 0.0202(11) 0.0014(9) -0.0048(9) -0.0027(10)
C18 0.0230(11) 0.0184(11) 0.0178(10) -0.0002(8) -0.0011(8) -0.0001(10)
C19 0.0288(13) 0.0309(13) 0.0226(12) 0.0086(9) -0.0045(9) -0.0042(11)
C20 0.0453(16) 0.0411(15) 0.0196(12) 0.0054(11) -0.0043(11) -0.0039(13)
C21 0.0334(14) 0.0315(13) 0.0289(13) 0.0000(10) -0.0123(10) 0.0002(11)
C22 0.0265(13) 0.0351(15) 0.0309(13) 0.0039(11) -0.0066(10) -0.0038(11)
C23 0.0210(11) 0.0398(13) 0.0223(11) 0.0050(12) -0.0045(10) -0.0005(10)
F3A 0.115(8) 0.095(7) 0.110(9) -0.055(6) -0.070(7) 0.016(5)
F2A 0.048(4) 0.085(5) 0.048(3) 0.006(3) 0.014(2) -0.020(3)
F4A 0.097(6) 0.036(3) 0.112(8) 0.033(4) 0.022(6) 0.015(3)

loop_
_atom_type_symbol
_atom_type_description
_atom_type_scat_dispersion_real
_atom_type_scat_dispersion_imag
_atom_type_scat_source
C C 0.0033 0.0016 'International Tables Vol C Tables 4.2.6.8 and 6.1.1.4'
H H 0.0000 0.0000 'International Tables Vol C Tables 4.2.6.8 and 6.1.1.4'
B B 0.0013 0.0007 'International Tables Vol C Tables 4.2.6.8 and 6.1.1.4'
N N 0.0061 0.0033 'International Tables Vol C Tables 4.2.6.8 and 6.1.1.4'
F F 0.0171 0.0103 'International Tables Vol C Tables 4.2.6.8 and 6.1.1.4'
P P 0.1023 0.0942 'International Tables Vol C Tables 4.2.6.8 and 6.1.1.4'
Pd Pd -0.9988 1.0072 'International Tables Vol C Tables 4.2.6.8 and 6.1.1.4'

loop_
_geom_angle_atom_site_label_1
_geom_angle_atom_site_label_2
_geom_angle_atom_site_label_3
_geom_angle
N1 Pd1 P1 97.35(6)
C6 P1 C12 105.07(10)
C6 P1 C18 112.17(10)
C12 P1 C18 104.55(10)
C6 P1 Pd1 110.99(7)
C12 P1 Pd1 109.78(7)
C18 P1 Pd1 113.69(7)
C4 N1 Pd1 174.0(2)
F3A B1 F4A 120.2(7)
F3A B1 F2 124.1(9)
F4A B1 F2 81.6(7)
F3A B1 F1 105.4(7)
F4A B1 F1 105.2(7)
F2 B1 F1 118.0(6)
F3A B1 F2A 113.6(10)
F4A B1 F2A 110.4(5)
F2 B1 F2A 30.7(5)
F1 B1 F2A 99.3(5)
F3A B1 F3 19.8(11)
F4A B1 F3 129.5(10)
F2 B1 F3 105.6(7)
F1 B1 F3 113.7(7)
F2A B1 F3 94.1(5)
F3A B1 F4 87.8(6)
F4A B1 F4 33.4(4)
F2 B1 F4 107.6(5)
F1 B1 F4 109.3(4)
F2A B1 F4 138.2(5)
F3 B1 F4 101.2(7)
C3 C2 C1 120.7(3)
N1 C4 C5 178.6(3)
C7 C6 C11 109.92(19)
C7 C6 P1 117.45(15)
C11 C6 P1 112.58(15)
C8 C7 C6 110.59(19)
C9 C8 C7 111.1(2)
C10 C9 C8 110.8(2)
C9 C10 C11 111.7(2)
C10 C11 C6 110.1(2)
C17 C12 C13 109.67(18)
C17 C12 P1 111.63(15)
C13 C12 P1 110.70(15)
C14 C13 C12 111.12(19)
C13 C14 C15 111.7(2)
C16 C15 C14 110.25(19)
C15 C16 C17 111.34(19)
C16 C17 C12 110.79(18)
C23 C18 C19 110.11(19)
C23 C18 P1 117.55(15)
C19 C18 P1 113.89(15)
C20 C19 C18 110.09(19)
C21 C20 C19 111.5(2)
C20 C21 C22 111.1(2)
C21 C22 C23 111.3(2)
C22 C23 C18 110.5(2)

loop_
_geom_bond_atom_site_label_1
_geom_bond_atom_site_label_2
_geom_bond_distance
Pd1 N1 2.085(2)
Pd1 P1 2.3106(6)
P1 C6 1.845(2)
P1 C12 1.847(2)
P1 C18 1.852(2)
F1 B1 1.391(4)
N1 C4 1.123(3)
C1 C2 1.397(4)
B1 F3A 1.310(10)
B1 F4A 1.328(8)
B1 F2 1.362(7)
B1 F2A 1.392(8)
B1 F3 1.395(9)
B1 F4 1.422(8)
C2 C3 1.362(4)
C4 C5 1.460(4)
C6 C7 1.535(3)
C6 C11 1.537(3)
C7 C8 1.528(3)
C8 C9 1.526(4)
C9 C10 1.516(4)
C10 C11 1.531(3)
C12 C17 1.535(3)
C12 C13 1.539(3)
C13 C14 1.524(3)
C14 C15 1.527(3)
C15 C16 1.521(3)
C16 C17 1.533(3)
C18 C23 1.533(3)
C18 C19 1.539(3)
C19 C20 1.528(3)
C20 C21 1.518(4)
C21 C22 1.521(3)
C22 C23 1.527(3)
